data_7206401
loop_
_publ_author_name
'Tominaga, Masahide'
'Masu, Hyuma'
'Azumaya, Isao'

_publ_section_title
;
 Pseudopolymorphism of an adamantane-based bisphenol containing water
 molecules: a role of clathrate hydrates in hydrogen-bonded networks
;
_journal_issue 17
_journal_name_full CrystEngComm
_journal_page_first 5299
_journal_paper_doi 10.1039/c1ce05253e
_journal_volume 13
_journal_year 2011
_chemical_formula_moiety 'C22 H22 Cl2 O2, H2 O'
_chemical_formula_sum 'C22 H24 Cl2 O3'
_chemical_formula_weight 407.31
_chemical_name_systematic
;
?
;
_space_group_IT_number 148
_symmetry_cell_setting hexagonal
_symmetry_space_group_name_Hall '-R 3'
_symmetry_space_group_name_H-M 'R -3 :H'
_atom_sites_solution_hydrogens geom
_atom_sites_solution_primary direct
_atom_sites_solution_secondary difmap
_audit_creation_method SHELXL-97
_cell_angle_alpha 90.00
_cell_angle_beta 90.00
_cell_angle_gamma 120.00
_cell_formula_units_Z 18
_cell_length_a 23.981(7)
_cell_length_b 23.981(7)
_cell_length_c 17.162(5)
_cell_measurement_reflns_used 3873
_cell_measurement_temperature 150
_cell_measurement_theta_max 26.09
_cell_measurement_theta_min 2.29
_cell_volume 8547(4)
_computing_cell_refinement 'APEX2 (Bruker AXS, 2006)'
_computing_data_collection 'APEX2 (Bruker AXS, 2006)'
_computing_data_reduction 'SAINT (Bruker AXS, 2004)'
_computing_molecular_graphics 'XSHEL (Bruker AXS,2002)'
_computing_publication_material 'XCIF (Bruker AXS, 2001)'
_computing_structure_refinement 'SHELXL-97 (Sheldrick, 1997)'
_computing_structure_solution 'SHELXS-97 (Sheldrick, 1997)'
_diffrn_ambient_temperature 150
_diffrn_detector_area_resol_mean 8.333
_diffrn_measured_fraction_theta_full 1.000
_diffrn_measured_fraction_theta_max 0.931
_diffrn_measurement_device_type 'Bruker APEXII CCD area detector'
_diffrn_measurement_method 'omega scans'
_diffrn_radiation_monochromator graphite
_diffrn_radiation_source 'fine-focus sealed tube'
_diffrn_radiation_type MoK\a
_diffrn_radiation_wavelength 0.71073
_diffrn_reflns_av_R_equivalents 0.0267
_diffrn_reflns_av_sigmaI/netI 0.0275
_diffrn_reflns_limit_h_max 29
_diffrn_reflns_limit_h_min -30
_diffrn_reflns_limit_k_max 30
_diffrn_reflns_limit_k_min -16
_diffrn_reflns_limit_l_max 20
_diffrn_reflns_limit_l_min -20
_diffrn_reflns_number 14225
_diffrn_reflns_theta_full 25.50
_diffrn_reflns_theta_max 27.24
_diffrn_reflns_theta_min 1.54
_exptl_absorpt_coefficient_mu 0.363
_exptl_absorpt_correction_T_max 0.8990
_exptl_absorpt_correction_T_min 0.8686
_exptl_absorpt_correction_type empirical
_exptl_absorpt_process_details
;
SADABS Sheldrick 1996
;
_exptl_crystal_colour coloueless
_exptl_crystal_density_diffrn 1.424
_exptl_crystal_density_method 'not measured'
_exptl_crystal_description prismatic
_exptl_crystal_F_000 3852
_exptl_crystal_size_max 0.40
_exptl_crystal_size_mid 0.40
_exptl_crystal_size_min 0.30
_refine_diff_density_max 0.711
_refine_diff_density_min -0.374
_refine_diff_density_rms 0.056
_refine_ls_extinction_method none
_refine_ls_goodness_of_fit_ref 1.074
_refine_ls_hydrogen_treatment constr
_refine_ls_matrix_type full
_refine_ls_number_parameters 305
_refine_ls_number_reflns 3961
_refine_ls_number_restraints 36
_refine_ls_restrained_S_all 1.071
_refine_ls_R_factor_all 0.0674
_refine_ls_R_factor_gt 0.0508
_refine_ls_shift/su_max 0.000
_refine_ls_shift/su_mean 0.000
_refine_ls_structure_factor_coef Fsqd
_refine_ls_weighting_details 'calc w=1/[\s^2^(Fo^2^)+(0.0687P)^2^+17.3128P] where P=(Fo^2^+2Fc^2^)/3'
_refine_ls_weighting_scheme calc
_refine_ls_wR_factor_gt 0.1368
_refine_ls_wR_factor_ref 0.1484
_reflns_number_gt 3041
_reflns_number_total 3961
_reflns_threshold_expression >2sigma(I)
_cod_data_source_file c1ce05253e.txt
_cod_data_source_block a1007241mas
_cod_depositor_comments
;
The following automatic conversions were performed:

'_symmetry_cell_setting' value 'Hexagonal' changed to 'hexagonal'
according to /home/saulius/struct/CIF-dictionaries/cif_core.dic
dictionary named 'cif_core.dic' version 2.4.1 from 2010-06-29.

Automatic conversion script
Id: cif_fix_values 1715 2011-07-08 13:25:40Z adriana 
;
_cod_original_cell_volume 8548(4)
_cod_original_sg_symbol_H-M 'R-3 '
_cod_database_code 7206401

loop_
_symmetry_equiv_pos_as_xyz
'x, y, z'
'-y, x-y, z'
'-x+y, -x, z'
'x+2/3, y+1/3, z+1/3'
'-y+2/3, x-y+1/3, z+1/3'
'-x+y+2/3, -x+1/3, z+1/3'
'x+1/3, y+2/3, z+2/3'
'-y+1/3, x-y+2/3, z+2/3'
'-x+y+1/3, -x+2/3, z+2/3'
'-x, -y, -z'
'y, -x+y, -z'
'x-y, x, -z'
'-x+2/3, -y+1/3, -z+1/3'
'y+2/3, -x+y+1/3, -z+1/3'
'x-y+2/3, x+1/3, -z+1/3'
'-x+1/3, -y+2/3, -z+2/3'
'y+1/3, -x+y+2/3, -z+2/3'
'x-y+1/3, x+2/3, -z+2/3'

loop_
_atom_site_label
_atom_site_type_symbol
_atom_site_fract_x
_atom_site_fract_y
_atom_site_fract_z
_atom_site_U_iso_or_equiv
_atom_site_adp_type
_atom_site_occupancy
_atom_site_symmetry_multiplicity
_atom_site_calc_flag
_atom_site_refinement_flags
_atom_site_disorder_assembly
_atom_site_disorder_group
C1 C -0.07590(11) 0.15799(11) -0.13044(13) 0.0348(5) Uani 1 1 d . . .
H1 H -0.1013 0.1776 -0.1398 0.042 Uiso 1 1 calc R . .
C2 C -0.07296(12) 0.11779(12) -0.18650(14) 0.0386(6) Uani 1 1 d . . .
C3 C -0.03740(12) 0.08735(12) -0.17505(15) 0.0419(6) Uani 1 1 d . . .
C4 C -0.00397(13) 0.09850(13) -0.10554(15) 0.0433(6) Uani 1 1 d . . .
H4 H 0.0209 0.0784 -0.0961 0.052 Uiso 1 1 calc R . .
C5 C -0.00669(12) 0.13907(11) -0.04946(14) 0.0374(5) Uani 1 1 d . . .
H5 H 0.0163 0.1459 -0.0021 0.045 Uiso 1 1 calc R . .
C6 C -0.04212(10) 0.16996(10) -0.06074(13) 0.0310(5) Uani 1 1 d . . .
C7 C -0.04258(10) 0.21549(10) 0.00104(13) 0.0302(5) Uani 1 1 d . . .
C8 C -0.08045(11) 0.24833(11) -0.02497(13) 0.0333(5) Uani 1 1 d . . .
H8A H -0.0616 0.2726 -0.0737 0.040 Uiso 1 1 calc R . .
H8B H -0.1257 0.2152 -0.0358 0.040 Uiso 1 1 calc R . .
C9 C -0.07888(11) 0.29435(11) 0.03808(14) 0.0351(5) Uani 1 1 d . . .
H9 H -0.1038 0.3151 0.0197 0.042 Uiso 1 1 calc R . .
C10 C -0.10936(12) 0.25666(13) 0.11259(15) 0.0418(6) Uani 1 1 d . . .
H10A H -0.1086 0.2861 0.1535 0.050 Uiso 1 1 calc R . .
H10B H -0.1548 0.2236 0.1026 0.050 Uiso 1 1 calc R . .
C11 C -0.07182(12) 0.22448(12) 0.13993(14) 0.0391(6) Uani 1 1 d . . .
H11 H -0.0917 0.1998 0.1888 0.047 Uiso 1 1 calc R . .
C12 C -0.00186(12) 0.27561(12) 0.15615(13) 0.0371(5) Uani 1 1 d . A .
H12A H 0.0222 0.2545 0.1742 0.045 Uiso 1 1 calc R . .
H12B H -0.0005 0.3046 0.1981 0.045 Uiso 1 1 calc R . .
C13 C 0.03023(11) 0.31513(11) 0.08252(13) 0.0311(5) Uani 1 1 d . . .
C14 C 0.02735(10) 0.26833(11) 0.01879(13) 0.0300(5) Uani 1 1 d . A .
H14A H 0.0523 0.2479 0.0361 0.036 Uiso 1 1 calc R . .
H14B H 0.0475 0.2928 -0.0294 0.036 Uiso 1 1 calc R . .
C15 C -0.07342(12) 0.17824(11) 0.07730(13) 0.0355(5) Uani 1 1 d . . .
H15A H -0.1185 0.1445 0.0672 0.043 Uiso 1 1 calc R . .
H15B H -0.0496 0.1570 0.0958 0.043 Uiso 1 1 calc R . .
C16 C -0.00909(11) 0.34663(11) 0.05488(14) 0.0331(5) Uani 1 1 d . A .
H16A H -0.0085 0.3761 0.0957 0.040 Uiso 1 1 calc R . .
H16B H 0.0106 0.3721 0.0071 0.040 Uiso 1 1 calc R . .
C17A C 0.0996(2) 0.3650(3) 0.0989(3) 0.0300(11) Uani 0.856(2) 1 d P A 1
C18A C 0.1364(2) 0.4067(2) 0.0388(3) 0.0296(8) Uani 0.856(2) 1 d P A 1
H18A H 0.1170 0.4031 -0.0106 0.035 Uiso 0.856(2) 1 calc PR A 1
C19A C 0.20020(18) 0.45289(17) 0.0495(2) 0.0307(7) Uani 0.856(2) 1 d P A 1
C20A C 0.22961(17) 0.4596(2) 0.1214(2) 0.0343(8) Uani 0.856(2) 1 d P A 1
C21A C 0.19429(17) 0.41834(19) 0.1811(2) 0.0388(9) Uani 0.856(2) 1 d P A 1
H21A H 0.2140 0.4218 0.2302 0.047 Uiso 0.856(2) 1 calc PR A 1
C22A C 0.13031(19) 0.3720(2) 0.1700(2) 0.0353(9) Uani 0.856(2) 1 d P A 1
H22A H 0.1068 0.3443 0.2120 0.042 Uiso 0.856(2) 1 calc PR A 1
Cl2A Cl 0.24443(3) 0.50157(4) -0.02828(4) 0.0423(3) Uani 0.856(2) 1 d P A 1
O2A O 0.29167(12) 0.50620(14) 0.13715(15) 0.0531(7) Uani 0.856(2) 1 d P A 1
H2A H 0.3084 0.5283 0.0969 0.080 Uiso 0.856(2) 1 calc PR A 1
C17B C 0.1057(8) 0.3765(11) 0.0808(14) 0.024(6) Uani 0.144(2) 1 d PGU A 2
C18B C 0.1433(9) 0.3832(10) 0.1456(10) 0.037(6) Uani 0.144(2) 1 d PGU A 2
H18B H 0.1249 0.3553 0.1890 0.044 Uiso 0.144(2) 1 calc PR A 2
C19B C 0.2079(9) 0.4308(9) 0.1469(10) 0.032(4) Uani 0.144(2) 1 d PGU A 2
C20B C 0.2348(7) 0.4716(8) 0.0833(13) 0.051(6) Uani 0.144(2) 1 d PGU A 2
C21B C 0.1971(11) 0.4649(9) 0.0185(11) 0.051(6) Uani 0.144(2) 1 d PGU A 2
H21B H 0.2155 0.4928 -0.0249 0.061 Uiso 0.144(2) 1 calc PR A 2
C22B C 0.1326(11) 0.4174(12) 0.0173(12) 0.041(7) Uani 0.144(2) 1 d PGU A 2
H22B H 0.1069 0.4128 -0.0270 0.049 Uiso 0.144(2) 1 calc PR A 2
Cl2B Cl 0.2574(4) 0.4387(5) 0.2159(5) 0.101(3) Uani 0.144(2) 1 d P A 2
O2B O 0.3035(8) 0.5184(11) 0.0857(18) 0.104(8) Uani 0.144(2) 1 d P A 2
H2B H 0.3142 0.5405 0.0447 0.155 Uiso 0.144(2) 1 calc PR A 2
Cl1 Cl -0.11419(4) 0.10596(4) -0.27408(4) 0.0562(2) Uani 1 1 d . . .
O1 O -0.03567(10) 0.04702(10) -0.23016(11) 0.0533(5) Uani 1 1 d . . .
H1A H -0.0121 0.0326 -0.2145 0.080 Uiso 1 1 calc R . .
O3 O 0.37403(12) 0.62154(12) 0.06411(14) 0.0786(7) Uani 1 1 d . . .

loop_
_atom_site_aniso_label
_atom_site_aniso_U_11
_atom_site_aniso_U_22
_atom_site_aniso_U_33
_atom_site_aniso_U_23
_atom_site_aniso_U_13
_atom_site_aniso_U_12
C1 0.0299(12) 0.0323(12) 0.0343(12) 0.0001(10) 0.0018(9) 0.0098(10)
C2 0.0356(13) 0.0393(13) 0.0304(12) -0.0043(10) -0.0008(10) 0.0109(11)
C3 0.0389(14) 0.0356(13) 0.0409(14) -0.0075(11) 0.0048(11) 0.0110(11)
C4 0.0422(14) 0.0419(14) 0.0472(15) -0.0046(11) -0.0003(12) 0.0221(12)
C5 0.0348(13) 0.0355(13) 0.0375(13) -0.0032(10) -0.0043(10) 0.0143(11)
C6 0.0258(11) 0.0270(11) 0.0317(11) -0.0005(9) 0.0030(9) 0.0068(9)
C7 0.0261(11) 0.0281(11) 0.0303(11) -0.0002(9) 0.0001(9) 0.0089(9)
C8 0.0260(11) 0.0340(12) 0.0349(12) 0.0012(9) -0.0015(9) 0.0113(10)
C9 0.0292(12) 0.0361(13) 0.0401(13) 0.0006(10) 0.0032(10) 0.0163(10)
C10 0.0342(13) 0.0426(14) 0.0436(14) -0.0018(11) 0.0104(11) 0.0155(11)
C11 0.0401(14) 0.0399(14) 0.0300(12) 0.0033(10) 0.0077(10) 0.0144(11)
C12 0.0416(14) 0.0397(13) 0.0285(12) -0.0046(10) -0.0011(10) 0.0192(11)
C13 0.0295(11) 0.0307(12) 0.0299(11) -0.0046(9) -0.0020(9) 0.0126(10)
C14 0.0261(11) 0.0302(11) 0.0306(11) -0.0020(9) -0.0006(9) 0.0117(9)
C15 0.0339(12) 0.0323(12) 0.0324(12) 0.0023(9) 0.0030(10) 0.0106(10)
C16 0.0307(12) 0.0345(12) 0.0337(12) -0.0018(9) 0.0018(9) 0.0161(10)
C17A 0.031(2) 0.0255(18) 0.031(2) -0.0002(15) 0.0039(15) 0.0128(15)
C18A 0.0294(17) 0.030(2) 0.0310(19) -0.0030(16) -0.0025(15) 0.0157(15)
C19A 0.0294(16) 0.0276(17) 0.0335(18) 0.0024(14) 0.0027(16) 0.0130(13)
C20A 0.0294(17) 0.035(2) 0.034(2) -0.0018(17) -0.0021(15) 0.0125(15)
C21A 0.0390(19) 0.044(2) 0.0247(18) -0.0009(16) -0.0055(14) 0.0145(16)
C22A 0.0343(18) 0.0369(18) 0.0278(18) 0.0017(15) 0.0016(14) 0.0126(15)
Cl2A 0.0329(4) 0.0387(4) 0.0421(4) 0.0048(3) 0.0045(3) 0.0079(3)
O2A 0.0290(13) 0.0595(16) 0.0475(14) -0.0019(12) -0.0054(11) 0.0045(12)
C17B 0.014(9) 0.024(11) 0.026(13) -0.010(10) -0.013(9) 0.003(8)
C18B 0.043(11) 0.030(10) 0.039(12) -0.010(9) 0.001(10) 0.020(8)
C19B 0.038(10) 0.035(10) 0.027(11) 0.002(10) -0.007(9) 0.022(8)
C20B 0.042(10) 0.039(10) 0.070(14) 0.000(11) -0.012(12) 0.019(8)
C21B 0.044(10) 0.027(10) 0.074(15) -0.003(10) -0.014(11) 0.012(8)
C22B 0.026(9) 0.027(10) 0.055(14) -0.002(10) -0.002(9) 0.003(8)
Cl2B 0.099(6) 0.136(7) 0.088(5) -0.041(5) -0.051(4) 0.074(5)
O2B 0.024(8) 0.084(15) 0.17(3) -0.012(17) 0.014(13) 0.001(8)
Cl1 0.0595(5) 0.0701(5) 0.0349(4) -0.0124(3) -0.0075(3) 0.0293(4)
O1 0.0588(12) 0.0560(12) 0.0490(11) -0.0144(9) -0.0012(9) 0.0317(10)
O3 0.0722(16) 0.0748(16) 0.0613(15) -0.0030(12) 0.0010(12) 0.0161(13)

loop_
_atom_type_symbol
_atom_type_description
_atom_type_scat_dispersion_real
_atom_type_scat_dispersion_imag
_atom_type_scat_source
C C 0.0033 0.0016 'International Tables Vol C Tables 4.2.6.8 and 6.1.1.4'
H H 0.0000 0.0000 'International Tables Vol C Tables 4.2.6.8 and 6.1.1.4'
O O 0.0106 0.0060 'International Tables Vol C Tables 4.2.6.8 and 6.1.1.4'
Cl Cl 0.1484 0.1585 'International Tables Vol C Tables 4.2.6.8 and 6.1.1.4'

loop_
_geom_angle_atom_site_label_1
_geom_angle_atom_site_label_2
_geom_angle_atom_site_label_3
_geom_angle
C2 C1 C6 120.8(2)
C2 C1 H1 119.6
C6 C1 H1 119.6
C3 C2 C1 121.7(2)
C3 C2 Cl1 119.00(19)
C1 C2 Cl1 119.3(2)
O1 C3 C2 121.2(2)
O1 C3 C4 120.8(2)
C2 C3 C4 118.0(2)
C3 C4 C5 120.3(2)
C3 C4 H4 119.9
C5 C4 H4 119.9
C6 C5 C4 122.0(2)
C6 C5 H5 119.0
C4 C5 H5 119.0
C1 C6 C5 117.2(2)
C1 C6 C7 122.2(2)
C5 C6 C7 120.6(2)
C6 C7 C8 112.50(18)
C6 C7 C14 109.31(18)
C8 C7 C14 108.32(18)
C6 C7 C15 110.29(18)
C8 C7 C15 107.89(19)
C14 C7 C15 108.43(18)
C9 C8 C7 110.86(19)
C9 C8 H8A 109.5
C7 C8 H8A 109.5
C9 C8 H8B 109.5
C7 C8 H8B 109.5
H8A C8 H8B 108.1
C10 C9 C8 109.5(2)
C10 C9 C16 109.3(2)
C8 C9 C16 110.18(18)
C10 C9 H9 109.3
C8 C9 H9 109.3
C16 C9 H9 109.3
C11 C10 C9 109.20(19)
C11 C10 H10A 109.8
C9 C10 H10A 109.8
C11 C10 H10B 109.8
C9 C10 H10B 109.8
H10A C10 H10B 108.3
C10 C11 C12 109.8(2)
C10 C11 C15 110.1(2)
C12 C11 C15 109.2(2)
C10 C11 H11 109.2
C12 C11 H11 109.2
C15 C11 H11 109.2
C11 C12 C13 110.82(19)
C11 C12 H12A 109.5
C13 C12 H12A 109.5
C11 C12 H12B 109.5
C13 C12 H12B 109.5
H12A C12 H12B 108.1
C17A C13 C12 110.4(3)
C17A C13 C14 109.8(3)
C12 C13 C14 107.93(18)
C17A C13 C16 111.7(3)
C12 C13 C16 108.28(19)
C14 C13 C16 108.71(18)
C17A C13 C17B 13.1(8)
C12 C13 C17B 123.2(8)
C14 C13 C17B 105.3(10)
C16 C13 C17B 102.7(9)
C13 C14 C7 111.83(18)
C13 C14 H14A 109.2
C7 C14 H14A 109.2
C13 C14 H14B 109.2
C7 C14 H14B 109.2
H14A C14 H14B 107.9
C11 C15 C7 110.10(19)
C11 C15 H15A 109.6
C7 C15 H15A 109.6
C11 C15 H15B 109.6
C7 C15 H15B 109.6
H15A C15 H15B 108.2
C9 C16 C13 109.89(19)
C9 C16 H16A 109.7
C13 C16 H16A 109.7
C9 C16 H16B 109.7
C13 C16 H16B 109.7
H16A C16 H16B 108.2
C22A C17A C18A 117.0(3)
C22A C17A C13 124.5(4)
C18A C17A C13 118.6(4)
C19A C18A C17A 121.6(4)
C19A C18A H18A 119.2
C17A C18A H18A 119.2
C18A C19A C20A 120.4(3)
C18A C19A Cl2A 119.7(3)
C20A C19A Cl2A 120.0(3)
O2A C20A C21A 117.7(3)
O2A C20A C19A 123.5(3)
C21A C20A C19A 118.8(3)
C20A C21A C22A 120.6(3)
C20A C21A H21A 119.7
C22A C21A H21A 119.7
C21A C22A C17A 121.7(3)
C21A C22A H22A 119.2
C17A C22A H22A 119.2
C20A O2A H2A 109.5
C18B C17B C22B 120.0
C18B C17B C13 116.3(13)
C22B C17B C13 123.6(13)
C19B C18B C17B 120.0
C19B C18B H18B 120.0
C17B C18B H18B 120.0
C20B C19B C18B 120.0
C20B C19B Cl2B 115.9(13)
C18B C19B Cl2B 123.9(13)
C19B C20B C21B 120.0
C19B C20B O2B 117.9(18)
C21B C20B O2B 122.0(18)
C22B C21B C20B 120.0
C22B C21B H21B 120.0
C20B C21B H21B 120.0
C21B C22B C17B 120.0
C21B C22B H22B 120.0
C17B C22B H22B 120.0
C20B O2B H2B 109.5
C3 O1 H1A 109.5

loop_
_geom_bond_atom_site_label_1
_geom_bond_atom_site_label_2
_geom_bond_distance
C1 C2 1.389(3)
C1 C6 1.392(3)
C1 H1 0.9500
C2 C3 1.386(4)
C2 Cl1 1.743(3)
C3 O1 1.368(3)
C3 C4 1.387(4)
C4 C5 1.393(3)
C4 H4 0.9500
C5 C6 1.392(3)
C5 H5 0.9500
C6 C7 1.526(3)
C7 C8 1.536(3)
C7 C14 1.545(3)
C7 C15 1.548(3)
C8 C9 1.533(3)
C8 H8A 0.9900
C8 H8B 0.9900
C9 C10 1.525(3)
C9 C16 1.536(3)
C9 H9 1.0000
C10 C11 1.523(4)
C10 H10A 0.9900
C10 H10B 0.9900
C11 C12 1.529(3)
C11 C15 1.531(3)
C11 H11 1.0000
C12 C13 1.536(3)
C12 H12A 0.9900
C12 H12B 0.9900
C13 C17A 1.512(5)
C13 C14 1.544(3)
C13 C16 1.548(3)
C13 C17B 1.667(16)
C14 H14A 0.9900
C14 H14B 0.9900
C15 H15A 0.9900
C15 H15B 0.9900
C16 H16A 0.9900
C16 H16B 0.9900
C17A C22A 1.390(5)
C17A C18A 1.400(5)
C18A C19A 1.381(5)
C18A H18A 0.9500
C19A C20A 1.390(4)
C19A Cl2A 1.741(3)
C20A O2A 1.369(4)
C20A C21A 1.381(5)
C21A C22A 1.386(5)
C21A H21A 0.9500
C22A H22A 0.9500
O2A H2A 0.8400
C17B C18B 1.3900
C17B C22B 1.3900
C18B C19B 1.3900
C18B H18B 0.9500
C19B C20B 1.3900
C19B Cl2B 1.620(15)
C20B C21B 1.3900
C20B O2B 1.46(2)
C21B C22B 1.3900
C21B H21B 0.9500
C22B H22B 0.9500
O2B H2B 0.8400
O1 H1A 0.8400
